data_2016673
loop_
_publ_author_name
'Galvez, Jaime'
'Quiroga, Jairo'
'Cobo, Justo'
'Low, John N.'
'Glidewell, Christopher'

_publ_section_title
;
 (<i>E</i>)-3-Dimethylamino-2-(1<i>H</i>-indol-3-ylcarbonyl)acrylonitrile:
 a chain of edge-fused rings built from a three-centre
 N---H&#x00B7;&#x00B7;&#x00B7;(N,O) hydrogen bond
;
_journal_coeditor_code GG3169
_journal_issue 7
_journal_name_full 'Acta Crystallographica Section C'
_journal_page_first o385
_journal_page_last o387
_journal_paper_doi 10.1107/S0108270108016417
_journal_volume 64
_journal_year 2008
_chemical_formula_iupac 'C14 H13 N3 O'
_chemical_formula_moiety 'C14 H13 N3 O'
_chemical_formula_sum 'C14 H13 N3 O'
_chemical_formula_weight 239.27
_chemical_name_systematic
;
(<i>E</i>)-3-Dimethylamino-2-(1<i>H</i>-indol-3-ylcarbonyl)acrylonitrile
;
_space_group_IT_number 15
_symmetry_cell_setting monoclinic
_symmetry_space_group_name_Hall '-C 2yc'
_symmetry_space_group_name_H-M 'C 1 2/c 1'
_atom_sites_solution_hydrogens geom
_atom_sites_solution_primary direct
_atom_sites_solution_secondary difmap
_cell_angle_alpha 90.00
_cell_angle_beta 92.325(7)
_cell_angle_gamma 90.00
_cell_formula_units_Z 8
_cell_length_a 11.5945(5)
_cell_length_b 8.6412(6)
_cell_length_c 23.1522(18)
_cell_measurement_reflns_used 2660
_cell_measurement_temperature 120(2)
_cell_measurement_theta_max 27.50
_cell_measurement_theta_min 3.05
_cell_volume 2317.7(3)
_computing_cell_refinement 'DIRAX/LSQ (Duisenberg <i>et al.</i>,  2000)'
_computing_data_collection 'COLLECT (Hooft, 1999)'
_computing_data_reduction 'EVALCCD (Duisenberg <i>et al.</i>,  2003)'
_computing_molecular_graphics 'PLATON (Spek, 2003)'
_computing_publication_material 'SHELXL97 (Sheldrick, 2008) and PRPKAPPA (Ferguson, 1999)'
_computing_structure_refinement 'OSCAIL (McArdle, 2003) and SHELXL97 (Sheldrick, 2008)'
_computing_structure_solution 'SIR2004 (Burla <i>et al.</i>,  2005)'
_diffrn_ambient_temperature 120(2)
_diffrn_detector_area_resol_mean 9.091
_diffrn_measured_fraction_theta_full 0.999
_diffrn_measured_fraction_theta_max 0.999
_diffrn_measurement_device_type 'Bruker--Nonius KappaCCD'
_diffrn_measurement_method '\f and \w'
_diffrn_radiation_monochromator graphite
_diffrn_radiation_source 'Bruker-Nonius FR591 rotating anode'
_diffrn_radiation_type 'Mo K\a'
_diffrn_radiation_wavelength 0.71073
_diffrn_reflns_av_R_equivalents 0.0535
_diffrn_reflns_av_sigmaI/netI 0.0504
_diffrn_reflns_limit_h_max 15
_diffrn_reflns_limit_h_min -14
_diffrn_reflns_limit_k_max 11
_diffrn_reflns_limit_k_min -11
_diffrn_reflns_limit_l_max 30
_diffrn_reflns_limit_l_min -30
_diffrn_reflns_number 15301
_diffrn_reflns_theta_full 27.50
_diffrn_reflns_theta_max 27.50
_diffrn_reflns_theta_min 3.05
_diffrn_standards_decay_% 0
_diffrn_standards_number 0
_exptl_absorpt_coefficient_mu 0.090
_exptl_absorpt_correction_T_max 0.989
_exptl_absorpt_correction_T_min 0.965
_exptl_absorpt_correction_type multi-scan
_exptl_absorpt_process_details '(SADABS; Sheldrick, 2003)'
_exptl_crystal_colour 'light yellow'
_exptl_crystal_density_diffrn 1.371
_exptl_crystal_density_method 'not measured'
_exptl_crystal_description plate
_exptl_crystal_F_000 1008
_exptl_crystal_size_max 0.44
_exptl_crystal_size_mid 0.43
_exptl_crystal_size_min 0.12
_refine_diff_density_max 0.347
_refine_diff_density_min -0.336
_refine_ls_extinction_method none
_refine_ls_goodness_of_fit_ref 1.056
_refine_ls_hydrogen_treatment constr
_refine_ls_matrix_type full
_refine_ls_number_parameters 165
_refine_ls_number_reflns 2660
_refine_ls_number_restraints 0
_refine_ls_restrained_S_all 1.056
_refine_ls_R_factor_all 0.1294
_refine_ls_R_factor_gt 0.0670
_refine_ls_shift/su_max 0.000
_refine_ls_shift/su_mean 0.000
_refine_ls_structure_factor_coef Fsqd
_refine_ls_weighting_details 'w=1/[\s^2^(Fo^2^)+(0.1203P)^2^+3.0772P] where P=(Fo^2^+2Fc^2^)/3'
_refine_ls_weighting_scheme calc
_refine_ls_wR_factor_gt 0.1688
_refine_ls_wR_factor_ref 0.2254
_reflns_number_gt 1543
_reflns_number_total 2660
_reflns_threshold_expression I>2\s(I)
_cod_data_source_file gg3169.cif
_cod_data_source_block I
_cod_depositor_comments
;
The following automatic conversions were performed:
'_exptl_absorpt_correction_type' value 'Multi-scan' changed to
'multi-scan' according to
'/home/saulius/struct/CIF-dictionaries/cif_core.dic' dictionary named
'cif_core.dic' version 2.4.1 from 2010-06-29.

Automatic conversion script
Id: cif_fix_enum 1527 2010-12-29 10:47:43Z saulius 

The following automatic conversions were performed:

'_exptl_absorpt_correction_type' value 'Multi-scan' changed to
'multi-scan' according to
/home/saulius/struct/CIF-dictionaries/cif_core.dic dictionary named
'cif_core.dic' version 2.4.1 from 2010-06-29.

Automatic conversion script
Id: cif_fix_values 1715 2011-07-08 13:25:40Z adriana 
;
_cod_original_sg_symbol_H-M 'C 2/c'
_cod_database_code 2016673
_cod_database_fobs_code 2016673

loop_
_symmetry_equiv_pos_as_xyz
'x, y, z'
'-x, y, -z+1/2'
'x+1/2, y+1/2, z'
'-x+1/2, y+1/2, -z+1/2'
'-x, -y, -z'
'x, -y, z-1/2'
'-x+1/2, -y+1/2, -z'
'x+1/2, -y+1/2, z-1/2'

loop_
_atom_site_type_symbol
_atom_site_label
_atom_site_fract_x
_atom_site_fract_y
_atom_site_fract_z
_atom_site_U_iso_or_equiv
_atom_site_adp_type
_atom_site_calc_flag
_atom_site_refinement_flags
_atom_site_occupancy
O O31 0.45342(17) 0.7995(2) 0.54321(8) 0.0359(5) Uani d . 1
N N1 0.1956(2) 0.4076(3) 0.56594(10) 0.0330(6) Uani d . 1
N N33 0.49745(19) 0.8176(3) 0.37120(10) 0.0306(6) Uani d . 1
N N322 0.3580(2) 0.4297(3) 0.39828(11) 0.0398(7) Uani d . 1
C C2 0.2492(2) 0.4816(3) 0.52315(12) 0.0316(7) Uani d . 1
C C3 0.3311(2) 0.5838(3) 0.54636(11) 0.0284(6) Uani d . 1
C C3A 0.3254(2) 0.5701(3) 0.60841(11) 0.0284(6) Uani d . 1
C C4 0.3829(2) 0.6398(3) 0.65610(12) 0.0318(7) Uani d . 1
C C5 0.3538(2) 0.5952(3) 0.71116(12) 0.0347(7) Uani d . 1
C C6 0.2705(3) 0.4818(4) 0.72033(13) 0.0365(7) Uani d . 1
C C7 0.2136(2) 0.4104(3) 0.67444(12) 0.0339(7) Uani d . 1
C C7A 0.2407(2) 0.4571(3) 0.61909(12) 0.0303(6) Uani d . 1
C C31 0.4043(2) 0.6922(3) 0.51570(12) 0.0281(6) Uani d . 1
C C32 0.4196(2) 0.6776(3) 0.45317(11) 0.0282(6) Uani d . 1
C C33 0.4804(2) 0.7938(3) 0.42665(11) 0.0289(6) Uani d . 1
C C34 0.5786(3) 0.9358(4) 0.35323(13) 0.0371(7) Uani d . 1
C C35 0.4405(3) 0.7289(4) 0.32441(12) 0.0365(7) Uani d . 1
C C321 0.3837(2) 0.5418(3) 0.42298(12) 0.0304(6) Uani d . 1
H H1 0.1378 0.3416 0.5638 0.040 Uiso d R 1
H H2 0.2332 0.4661 0.4830 0.038 Uiso calc R 1
H H4 0.4405 0.7160 0.6508 0.038 Uiso calc R 1
H H5 0.3916 0.6431 0.7436 0.042 Uiso calc R 1
H H6 0.2530 0.4539 0.7587 0.044 Uiso calc R 1
H H7 0.1579 0.3320 0.6803 0.041 Uiso calc R 1
H H33 0.5152 0.8678 0.4522 0.035 Uiso calc R 1
H H34A 0.5992 1.0031 0.3861 0.056 Uiso calc R 1
H H34B 0.5427 0.9977 0.3219 0.056 Uiso calc R 1
H H34C 0.6483 0.8858 0.3396 0.056 Uiso calc R 1
H H35A 0.4849 0.6347 0.3174 0.055 Uiso calc R 1
H H35B 0.4360 0.7917 0.2892 0.055 Uiso calc R 1
H H35C 0.3624 0.7007 0.3353 0.055 Uiso calc R 1

loop_
_atom_site_aniso_label
_atom_site_aniso_U_11
_atom_site_aniso_U_22
_atom_site_aniso_U_33
_atom_site_aniso_U_12
_atom_site_aniso_U_13
_atom_site_aniso_U_23
O31 0.0375(11) 0.0385(12) 0.0314(11) -0.0083(9) -0.0012(9) -0.0012(9)
N1 0.0299(13) 0.0355(13) 0.0338(13) -0.0072(10) 0.0040(10) -0.0008(11)
N33 0.0294(12) 0.0365(13) 0.0262(12) 0.0000(10) 0.0034(9) -0.0019(10)
N322 0.0412(15) 0.0379(15) 0.0408(15) -0.0063(12) 0.0084(12) -0.0064(12)
C2 0.0325(15) 0.0338(15) 0.0287(14) -0.0050(12) 0.0036(11) -0.0004(12)
C3 0.0249(13) 0.0316(14) 0.0286(14) 0.0031(11) 0.0018(11) 0.0023(12)
C3A 0.0272(14) 0.0316(15) 0.0265(14) 0.0020(11) 0.0021(11) 0.0001(12)
C4 0.0296(15) 0.0345(15) 0.0311(15) 0.0035(12) -0.0012(11) -0.0035(12)
C5 0.0320(15) 0.0432(17) 0.0284(15) 0.0080(13) -0.0025(12) -0.0065(13)
C6 0.0367(16) 0.0425(17) 0.0305(15) 0.0087(14) 0.0058(12) 0.0031(13)
C7 0.0334(15) 0.0352(16) 0.0335(15) 0.0020(12) 0.0069(12) 0.0032(13)
C7A 0.0288(14) 0.0325(15) 0.0297(14) 0.0045(12) 0.0016(11) -0.0015(12)
C31 0.0209(13) 0.0329(15) 0.0302(14) 0.0006(11) -0.0039(10) 0.0003(12)
C32 0.0268(14) 0.0323(15) 0.0256(14) 0.0001(11) 0.0009(10) -0.0036(11)
C33 0.0264(14) 0.0341(15) 0.0262(14) -0.0005(11) -0.0007(10) 0.0006(12)
C34 0.0364(16) 0.0410(17) 0.0343(16) -0.0051(13) 0.0060(13) 0.0015(14)
C35 0.0429(17) 0.0376(16) 0.0289(15) 0.0008(14) 0.0008(12) -0.0055(13)
C321 0.0261(14) 0.0345(16) 0.0310(14) -0.0012(12) 0.0049(11) 0.0016(13)

loop_
_atom_type_symbol
_atom_type_description
_atom_type_scat_dispersion_real
_atom_type_scat_dispersion_imag
_atom_type_scat_source
C C 0.0033 0.0016 'International Tables Vol C Tables 4.2.6.8 and 6.1.1.4'
H H 0.0000 0.0000 'International Tables Vol C Tables 4.2.6.8 and 6.1.1.4'
N N 0.0061 0.0033 'International Tables Vol C Tables 4.2.6.8 and 6.1.1.4'
O O 0.0106 0.0060 'International Tables Vol C Tables 4.2.6.8 and 6.1.1.4'

loop_
_geom_angle_atom_site_label_1
_geom_angle_atom_site_label_2
_geom_angle_atom_site_label_3
_geom_angle
_geom_angle_publ_flag
C33 N33 C34 120.6(2) no
C33 N33 C35 123.8(2) no
C34 N33 C35 115.6(2) no
C2 N1 C7A 109.7(2) no
C2 N1 H1 129.6 no
C7A N1 H1 120.6 no
N1 C2 C3 110.2(2) no
N1 C2 H2 124.9 no
C3 C2 H2 124.9 no
N33 C33 C32 129.9(3) no
N33 C33 H33 115.0 no
C32 C33 H33 115.0 no
C4 C3A C7A 118.1(2) no
C4 C3A C3 135.0(3) no
C7A C3A C3 106.9(2) no
O31 C31 C3 119.2(2) no
O31 C31 C32 119.7(2) no
C3 C31 C32 121.1(2) no
N322 C321 C32 177.9(3) no
C2 C3 C3A 105.9(2) no
C2 C3 C31 128.2(2) no
C3A C3 C31 125.7(2) no
C7 C6 C5 120.7(3) no
C7 C6 H6 119.7 no
C5 C6 H6 119.7 no
C33 C32 C321 121.7(2) no
C33 C32 C31 117.3(2) no
C321 C32 C31 120.7(2) no
C4 C5 C6 122.0(3) no
C4 C5 H5 119.0 no
C6 C5 H5 119.0 no
C5 C4 C3A 118.6(3) no
C5 C4 H4 120.7 no
C3A C4 H4 120.7 no
N1 C7A C7 129.6(3) no
N1 C7A C3A 107.3(2) no
C7 C7A C3A 123.0(3) no
C6 C7 C7A 117.6(3) no
C6 C7 H7 121.2 no
C7A C7 H7 121.2 no
N33 C35 H35A 109.5 no
N33 C35 H35B 109.5 no
H35A C35 H35B 109.5 no
N33 C35 H35C 109.5 no
H35A C35 H35C 109.5 no
H35B C35 H35C 109.5 no
N33 C34 H34A 109.5 no
N33 C34 H34B 109.5 no
H34A C34 H34B 109.5 no
N33 C34 H34C 109.5 no
H34A C34 H34C 109.5 no
H34B C34 H34C 109.5 no

loop_
_geom_bond_atom_site_label_1
_geom_bond_atom_site_label_2
_geom_bond_distance
_geom_bond_publ_flag
N1 C2 1.352(4) y
N1 C7A 1.385(3) y
C2 C3 1.388(4) no
C3 C3A 1.446(4) no
C3A C4 1.403(4) no
C4 C5 1.387(4) no
C5 C6 1.398(4) no
C6 C7 1.373(4) no
C7 C7A 1.391(4) no
C3A C7A 1.414(4) no
C3 C31 1.467(4) y
C31 C32 1.471(4) y
C32 C33 1.385(4) y
C33 N33 1.323(3) y
N33 C34 1.460(4) y
N33 C35 1.463(3) y
O31 C31 1.249(3) y
C32 C321 1.420(4) y
C321 N322 1.158(4) y
N1 H1 0.88 no
C2 H2 0.95 no
C4 H4 0.95 no
C5 H5 0.95 no
C6 H6 0.95 no
C7 H7 0.95 no
C33 H33 0.95 no
C34 H34A 0.98 no
C34 H34B 0.98 no
C34 H34C 0.98 no
C35 H35A 0.98 no
C35 H35B 0.98 no
C35 H35C 0.98 no

loop_
_geom_hbond_atom_site_label_D
_geom_hbond_atom_site_label_H
_geom_hbond_atom_site_label_A
_geom_hbond_site_symmetry_A
_geom_hbond_distance_DH
_geom_hbond_distance_HA
_geom_hbond_distance_DA
_geom_hbond_angle_DHA
_geom_hbond_publ_flag
N1 H1 O31 3_445 0.88 2.20 2.985(3) 148 y
N1 H1 N322 7_556 0.88 2.50 3.099(4) 126 y

loop_
_geom_torsion_atom_site_label_1
_geom_torsion_atom_site_label_2
_geom_torsion_atom_site_label_3
_geom_torsion_atom_site_label_4
_geom_torsion
_geom_torsion_publ_flag
C2 C3 C31 C32 -15.7(4) y
C3 C31 C32 C33 173.5(2) y
C31 C32 C33 N33 -172.9(3) y
C32 C33 N33 C34 -171.2(3) y
C2 C3 C31 O31 163.5(3) y
C3 C31 C32 C321 -12.9(4) y
C32 C33 N33 C35 7.6(5) y
C7A N1 C2 C3 -0.5(3) no
N1 C2 C3 C3A -0.4(3) no
N1 C2 C3 C31 -176.7(3) no
C4 C3A C3 C2 -179.6(3) no
C7A C3A C3 C2 1.0(3) no
C4 C3A C3 C31 -3.1(5) no
C7A C3A C3 C31 177.5(2) no
O31 C31 C3 C3A -12.1(4) no
C32 C31 C3 C3A 168.7(3) no
N33 C33 C32 C321 13.6(5) no
O31 C31 C32 C33 -5.7(4) no
O31 C31 C32 C321 167.9(3) no
C7 C6 C5 C4 -0.3(4) no
C6 C5 C4 C3A 0.9(4) no
C7A C3A C4 C5 -0.2(4) no
C3 C3A C4 C5 -179.6(3) no
C2 N1 C7A C7 -178.5(3) no
C2 N1 C7A C3A 1.1(3) no
C4 C3A C7A N1 179.2(2) no
C3 C3A C7A N1 -1.3(3) no
C4 C3A C7A C7 -1.2(4) no
C3 C3A C7A C7 178.3(3) no
C5 C6 C7 C7A -1.1(4) no
N1 C7A C7 C6 -178.6(3) no
C3A C7A C7 C6 1.9(4) no

loop_
_cod_related_entry_id
_cod_related_entry_database
_cod_related_entry_code
1 ChemSpider 30654111
